data_4077272
loop_
_publ_author_name
'Rodrigues, Cristina Wippert'
'Antelmann, Bj\"orn'
'Limberg, Christian'
'Kaifer, Elisabeth'
'Pritzkow, Hans'

_publ_section_title
;
 Syntheses of Molybdenum(II) and Molybdenum(IV) Complexes Bearing Tethered
 Homoallylic Phosphines&#x2020;
;
_journal_issue 9
_journal_name_full Organometallics
_journal_page_first 1825
_journal_paper_doi 10.1021/om001065d
_journal_volume 20
_journal_year 2001
_chemical_formula_sum 'C28 H26 Cl3 Mo O P'
_chemical_formula_weight 611.75
_chemical_name_systematic
;                                                                                  
 ?                                                                                 
;
_space_group_IT_number 14
_symmetry_cell_setting monoclinic
_symmetry_space_group_name_Hall '-P 2yn'
_symmetry_space_group_name_H-M 'P 1 21/n 1'
_atom_sites_solution_hydrogens geom
_atom_sites_solution_primary direct
_atom_sites_solution_secondary difmap
_audit_creation_method SHELXL-97
_cell_angle_alpha 90.00
_cell_angle_beta 106.81(3)
_cell_angle_gamma 90.00
_cell_formula_units_Z 4
_cell_length_a 12.672(3)
_cell_length_b 16.392(3)
_cell_length_c 12.885(3)
_cell_measurement_temperature 200
_cell_volume 2562.1(11)
_computing_structure_refinement 'SHELXL-97 (Sheldrick, 1997)'
_computing_structure_solution 'SHELXS-97 (Sheldrick, 1990)'
_diffrn_ambient_temperature 200
_diffrn_measured_fraction_theta_full 0.997
_diffrn_measured_fraction_theta_max 0.997
_diffrn_measurement_device_type 'NONIUS KAPPA CCD'
_diffrn_measurement_method 'O-Scan    '
_diffrn_radiation_monochromator graphite
_diffrn_radiation_source 'fine-focus sealed tube'
_diffrn_radiation_type MoK\a
_diffrn_radiation_wavelength 0.71073
_diffrn_reflns_av_R_equivalents 0.0791
_diffrn_reflns_av_sigmaI/netI 0.0553
_diffrn_reflns_limit_h_max 15
_diffrn_reflns_limit_h_min -15
_diffrn_reflns_limit_k_max 20
_diffrn_reflns_limit_k_min -19
_diffrn_reflns_limit_l_max 15
_diffrn_reflns_limit_l_min -15
_diffrn_reflns_number 39785
_diffrn_reflns_theta_full 26.07
_diffrn_reflns_theta_max 26.07
_diffrn_reflns_theta_min 1.99
_exptl_absorpt_coefficient_mu 0.908
_exptl_crystal_density_diffrn 1.586
_exptl_crystal_density_method 'not measured'
_exptl_crystal_F_000 1240
_exptl_crystal_size_max 0.25
_exptl_crystal_size_mid 0.15
_exptl_crystal_size_min 0.15
_refine_diff_density_max 0.403
_refine_diff_density_min -0.479
_refine_diff_density_rms 0.077
_refine_ls_extinction_method none
_refine_ls_goodness_of_fit_ref 0.993
_refine_ls_hydrogen_treatment mixed
_refine_ls_matrix_type full
_refine_ls_number_parameters 319
_refine_ls_number_reflns 5060
_refine_ls_number_restraints 0
_refine_ls_restrained_S_all 0.993
_refine_ls_R_factor_all 0.0547
_refine_ls_R_factor_gt 0.0319
_refine_ls_shift/su_max 0.001
_refine_ls_shift/su_mean 0.000
_refine_ls_structure_factor_coef Fsqd
_refine_ls_weighting_details 'calc w=1/[\s^2^(Fo^2^)+(0.0308P)^2^+0.0000P] where P=(Fo^2^+2Fc^2^)/3'
_refine_ls_weighting_scheme calc
_refine_ls_wR_factor_gt 0.0602
_refine_ls_wR_factor_ref 0.0639
_reflns_number_gt 3775
_reflns_number_total 5060
_reflns_threshold_expression >2sigma(I)
_cod_data_source_file om001065d.cif
_cod_data_source_block bali
_cod_depositor_comments
;
The following automatic conversions were performed:
'_atom_site_symetry_multiplicity' tag replaced with
'_atom_site_symmetry_multiplicity'.

Automatic conversion script
Id: cif_correct_tags 1440 2010-10-19 06:21:57Z saulius 

The following automatic conversions were performed:

'_symmetry_cell_setting' tag value 'monoklin' was replaced with
'monoclinic' value as specified in the replacement file
'/home/robertas/cod-tools/perl-scripts/inputs/replacement_values.lst'.

Automatic conversion script
Id: cif_fix_values 3143 2015-03-26 13:38:13Z robertas 
;
_cod_original_cell_volume 2562.2(9)
_cod_original_sg_symbol_H-M P2(1)/n
_cod_database_code 4077272

loop_
_symmetry_equiv_pos_as_xyz
'x, y, z'
'-x+1/2, y+1/2, -z+1/2'
'-x, -y, -z'
'x-1/2, -y-1/2, z-1/2'

loop_
_atom_site_label
_atom_site_type_symbol
_atom_site_fract_x
_atom_site_fract_y
_atom_site_fract_z
_atom_site_U_iso_or_equiv
_atom_site_adp_type
_atom_site_occupancy
_atom_site_symmetry_multiplicity
_atom_site_calc_flag
_atom_site_refinement_flags
Mo1 Mo 0.040328(17) 0.736363(13) 0.671517(18) 0.01549(7) Uani 1 1 d .
Cl1 Cl -0.06131(5) 0.83651(4) 0.76126(5) 0.02289(16) Uani 1 1 d .
P1 P 0.16471(5) 0.70553(4) 0.55898(5) 0.01554(15) Uani 1 1 d .
O1 O 0.24491(14) 0.82186(11) 0.82679(15) 0.0251(4) Uani 1 1 d .
C1 C 0.1701(2) 0.79050(15) 0.7677(2) 0.0191(6) Uani 1 1 d .
C2 C 0.0878(2) 0.61080(15) 0.7479(2) 0.0224(6) Uani 1 1 d .
H2 H 0.1619 0.5978 0.7778 0.0165(16) Uiso 1 1 calc R
C3 C 0.0193(2) 0.64869(15) 0.8014(2) 0.0226(6) Uani 1 1 d .
H3 H 0.0399 0.6664 0.8731 0.0165(16) Uiso 1 1 calc R
C4 C -0.0877(2) 0.65513(16) 0.7266(2) 0.0235(6) Uani 1 1 d .
H4 H -0.1493 0.6772 0.7416 0.0165(16) Uiso 1 1 calc R
C5 C -0.0853(2) 0.62311(15) 0.6272(2) 0.0232(6) Uani 1 1 d .
H5 H -0.1443 0.6201 0.5645 0.0165(16) Uiso 1 1 calc R
C6 C 0.0235(2) 0.59595(15) 0.6396(2) 0.0198(6) Uani 1 1 d .
H6 H 0.0487 0.5723 0.5857 0.0165(16) Uiso 1 1 calc R
C7 C 0.0090(2) 0.63321(14) 0.3786(2) 0.0179(6) Uani 1 1 d .
H7 H -0.0431 0.6444 0.4148 0.0165(16) Uiso 1 1 calc R
C8 C -0.0241(2) 0.59692(15) 0.2763(2) 0.0203(6) Uani 1 1 d .
H8 H -0.0979 0.5840 0.2448 0.0165(16) Uiso 1 1 calc R
C9 C 0.0524(2) 0.58026(15) 0.2222(2) 0.0225(6) Uani 1 1 d .
H9 H 0.0302 0.5562 0.1540 0.0165(16) Uiso 1 1 calc R
C10 C 0.1627(2) 0.59918(15) 0.2692(2) 0.0228(6) Uani 1 1 d .
H10 H 0.2143 0.5877 0.2325 0.0165(16) Uiso 1 1 calc R
C11 C 0.1957(2) 0.63510(15) 0.3706(2) 0.0204(6) Uani 1 1 d .
H11 H 0.2697 0.6476 0.4017 0.0165(16) Uiso 1 1 calc R
C12 C 0.1197(2) 0.65290(14) 0.4270(2) 0.0166(6) Uani 1 1 d .
C13 C 0.3785(2) 0.68904(16) 0.6995(2) 0.0198(6) Uani 1 1 d .
H13 H 0.3784 0.7456 0.7047 0.0165(16) Uiso 1 1 calc R
C14 C 0.4686(2) 0.64450(17) 0.7611(2) 0.0222(6) Uani 1 1 d .
H14 H 0.5294 0.6716 0.8056 0.0165(16) Uiso 1 1 calc R
C15 C 0.4682(2) 0.56092(16) 0.7564(2) 0.0230(6) Uani 1 1 d .
H15 H 0.5277 0.5315 0.7991 0.0165(16) Uiso 1 1 calc R
C16 C 0.3795(2) 0.52039(16) 0.6882(2) 0.0225(6) Uani 1 1 d .
H16 H 0.3797 0.4637 0.6849 0.0165(16) Uiso 1 1 calc R
C17 C 0.2904(2) 0.56366(15) 0.6249(2) 0.0193(6) Uani 1 1 d .
H17 H 0.2314 0.5360 0.5785 0.0165(16) Uiso 1 1 calc R
C18 C 0.2885(2) 0.64896(15) 0.6303(2) 0.0161(6) Uani 1 1 d .
C19 C 0.2100(2) 0.80491(15) 0.5252(2) 0.0169(6) Uani 1 1 d .
C20 C 0.3008(2) 0.81899(15) 0.4869(2) 0.0195(6) Uani 1 1 d .
H20 H 0.3424 0.7754 0.4742 0.0165(16) Uiso 1 1 calc R
C21 C 0.3290(2) 0.89851(15) 0.4679(2) 0.0230(6) Uani 1 1 d .
H21 H 0.3887 0.9082 0.4414 0.0165(16) Uiso 1 1 calc R
C22 C 0.2678(2) 0.96297(16) 0.4886(2) 0.0217(6) Uani 1 1 d .
H22 H 0.2881 1.0162 0.4780 0.0165(16) Uiso 1 1 calc R
C23 C 0.1770(2) 0.94920(15) 0.5248(2) 0.0197(6) Uani 1 1 d .
H23 H 0.1362 0.9933 0.5374 0.0165(16) Uiso 1 1 calc R
C24 C 0.1454(2) 0.86985(15) 0.5426(2) 0.0172(6) Uani 1 1 d .
C25 C 0.0443(2) 0.85580(16) 0.5760(2) 0.0181(6) Uani 1 1 d .
H25 H 0.0283(19) 0.8954(14) 0.615(2) 0.012(7) Uiso 1 1 d .
C26 C -0.0447(2) 0.80687(15) 0.5172(2) 0.0178(6) Uani 1 1 d .
H26 H -0.0350(19) 0.7803(13) 0.4571(19) 0.009(6) Uiso 1 1 d .
C27 C -0.1638(2) 0.83027(15) 0.4991(2) 0.0207(6) Uani 1 1 d .
H27A H -0.1702 0.8637 0.5581 0.023(4) Uiso 1 1 calc R
H27B H -0.2074 0.7819 0.4952 0.023(4) Uiso 1 1 calc R
H27C H -0.1895 0.8601 0.4324 0.023(4) Uiso 1 1 calc R
C30 C 0.5527(2) 0.62262(16) 0.5344(2) 0.0285(7) Uani 1 1 d .
H30A H 0.4839 0.6155 0.5521 0.034(6) Uiso 1 1 calc R
H30B H 0.5369 0.6198 0.4562 0.034(6) Uiso 1 1 calc R
Cl2 Cl 0.60921(6) 0.71973(4) 0.58043(7) 0.0395(2) Uani 1 1 d .
Cl3 Cl 0.64497(6) 0.54320(4) 0.59473(6) 0.03135(18) Uani 1 1 d .

loop_
_atom_site_aniso_label
_atom_site_aniso_U_11
_atom_site_aniso_U_22
_atom_site_aniso_U_33
_atom_site_aniso_U_23
_atom_site_aniso_U_13
_atom_site_aniso_U_12
Mo1 0.01385(12) 0.01563(12) 0.01703(12) 0.00035(10) 0.00452(9) -0.00072(10)
Cl1 0.0208(4) 0.0257(4) 0.0242(4) -0.0047(3) 0.0097(3) 0.0001(3)
P1 0.0141(3) 0.0142(3) 0.0177(4) -0.0001(3) 0.0036(3) 0.0005(3)
O1 0.0205(10) 0.0253(11) 0.0259(11) -0.0041(9) 0.0009(9) -0.0051(8)
C1 0.0240(15) 0.0165(14) 0.0221(15) 0.0038(12) 0.0149(13) 0.0052(12)
C2 0.0210(15) 0.0217(15) 0.0239(16) 0.0059(12) 0.0055(12) -0.0009(12)
C3 0.0272(16) 0.0187(15) 0.0216(15) 0.0017(12) 0.0067(13) -0.0070(12)
C4 0.0217(15) 0.0216(15) 0.0327(17) 0.0032(13) 0.0165(13) -0.0031(12)
C5 0.0218(15) 0.0212(15) 0.0257(16) 0.0030(12) 0.0054(13) -0.0067(12)
C6 0.0230(15) 0.0139(14) 0.0252(16) 0.0001(11) 0.0114(12) -0.0014(11)
C7 0.0186(14) 0.0118(13) 0.0235(15) 0.0006(11) 0.0066(12) 0.0024(11)
C8 0.0162(14) 0.0169(14) 0.0244(16) 0.0016(12) 0.0002(12) -0.0005(11)
C9 0.0303(16) 0.0160(14) 0.0174(15) -0.0049(12) 0.0007(12) 0.0005(12)
C10 0.0252(16) 0.0235(15) 0.0216(15) 0.0025(12) 0.0098(13) 0.0036(12)
C11 0.0170(14) 0.0214(15) 0.0205(15) 0.0027(12) 0.0018(12) 0.0001(11)
C12 0.0185(14) 0.0105(13) 0.0190(14) 0.0016(11) 0.0027(11) 0.0003(10)
C13 0.0191(14) 0.0195(14) 0.0225(15) -0.0032(12) 0.0084(12) 0.0023(11)
C14 0.0174(15) 0.0331(17) 0.0150(14) -0.0033(12) 0.0032(12) -0.0003(12)
C15 0.0221(15) 0.0290(17) 0.0175(15) 0.0087(12) 0.0049(12) 0.0127(12)
C16 0.0247(15) 0.0194(15) 0.0269(16) 0.0040(12) 0.0129(13) 0.0031(12)
C17 0.0174(14) 0.0183(15) 0.0221(15) -0.0011(11) 0.0054(12) -0.0018(11)
C18 0.0150(13) 0.0175(14) 0.0164(14) 0.0011(11) 0.0057(11) 0.0033(11)
C19 0.0177(14) 0.0136(13) 0.0182(15) 0.0000(11) 0.0030(11) -0.0012(11)
C20 0.0195(14) 0.0173(14) 0.0224(15) -0.0032(12) 0.0074(12) 0.0025(11)
C21 0.0201(15) 0.0248(15) 0.0268(16) 0.0032(12) 0.0110(13) -0.0039(12)
C22 0.0224(15) 0.0166(14) 0.0258(16) 0.0011(12) 0.0063(12) -0.0049(11)
C23 0.0220(15) 0.0142(14) 0.0229(15) -0.0011(12) 0.0063(12) 0.0026(11)
C24 0.0154(14) 0.0208(15) 0.0127(14) -0.0029(11) -0.0004(11) 0.0002(11)
C25 0.0212(15) 0.0129(14) 0.0209(15) -0.0005(12) 0.0072(12) 0.0026(11)
C26 0.0183(14) 0.0168(14) 0.0189(15) 0.0008(12) 0.0064(12) 0.0013(11)
C27 0.0198(14) 0.0157(14) 0.0254(16) -0.0004(12) 0.0046(12) 0.0014(11)
C30 0.0260(16) 0.0347(18) 0.0232(16) 0.0006(13) 0.0045(13) 0.0013(13)
Cl2 0.0372(4) 0.0304(5) 0.0520(5) 0.0073(4) 0.0145(4) -0.0053(3)
Cl3 0.0255(4) 0.0320(4) 0.0373(5) 0.0003(3) 0.0102(3) 0.0046(3)

loop_
_atom_type_symbol
_atom_type_description
_atom_type_scat_dispersion_real
_atom_type_scat_dispersion_imag
_atom_type_scat_source
C C 0.0033 0.0016 'International Tables Vol C Tables 4.2.6.8 and 6.1.1.4'
H H 0.0000 0.0000 'International Tables Vol C Tables 4.2.6.8 and 6.1.1.4'
O O 0.0106 0.0060 'International Tables Vol C Tables 4.2.6.8 and 6.1.1.4'
P P 0.1023 0.0942 'International Tables Vol C Tables 4.2.6.8 and 6.1.1.4'
Cl Cl 0.1484 0.1585 'International Tables Vol C Tables 4.2.6.8 and 6.1.1.4'
Mo Mo -1.6832 0.6857 'International Tables Vol C Tables 4.2.6.8 and 6.1.1.4'

loop_
_geom_angle_atom_site_label_1
_geom_angle_atom_site_label_2
_geom_angle_atom_site_label_3
_geom_angle
C1 Mo1 C3 94.37(10)
C1 Mo1 C26 114.80(10)
C3 Mo1 C26 146.38(9)
C1 Mo1 C2 93.84(10)
C3 Mo1 C2 35.74(9)
C26 Mo1 C2 146.11(9)
C1 Mo1 C25 79.08(10)
C3 Mo1 C25 161.12(10)
C26 Mo1 C25 35.73(9)
C2 Mo1 C25 160.84(10)
C1 Mo1 C6 125.02(9)
C3 Mo1 C6 58.95(9)
C26 Mo1 C6 110.44(9)
C2 Mo1 C6 35.73(9)
C25 Mo1 C6 138.81(9)
C1 Mo1 C4 126.07(10)
C3 Mo1 C4 35.64(9)
C26 Mo1 C4 110.80(9)
C2 Mo1 C4 58.74(9)
C25 Mo1 C4 139.23(9)
C6 Mo1 C4 57.42(9)
C1 Mo1 C5 151.13(10)
C3 Mo1 C5 58.50(9)
C26 Mo1 C5 94.06(9)
C2 Mo1 C5 58.73(9)
C25 Mo1 C5 129.79(9)
C6 Mo1 C5 34.65(9)
C4 Mo1 C5 33.94(9)
C1 Mo1 P1 84.44(8)
C3 Mo1 P1 121.97(7)
C26 Mo1 P1 79.26(7)
C2 Mo1 P1 86.31(7)
C25 Mo1 P1 75.37(7)
C6 Mo1 P1 74.81(7)
C4 Mo1 P1 131.92(7)
C5 Mo1 P1 101.12(7)
C1 Mo1 Cl1 82.19(7)
C3 Mo1 Cl1 83.77(7)
C26 Mo1 Cl1 84.06(7)
C2 Mo1 Cl1 119.16(7)
C25 Mo1 Cl1 77.83(7)
C6 Mo1 Cl1 132.75(7)
C4 Mo1 Cl1 75.33(7)
C5 Mo1 Cl1 102.54(7)
P1 Mo1 Cl1 151.85(2)
C19 P1 C18 106.89(12)
C19 P1 C12 103.46(11)
C18 P1 C12 102.61(11)
C19 P1 Mo1 104.77(9)
C18 P1 Mo1 114.04(8)
C12 P1 Mo1 123.69(9)
O1 C1 Mo1 177.8(2)
C3 C2 C6 107.3(2)
C3 C2 Mo1 71.89(15)
C6 C2 Mo1 74.09(15)
C3 C2 H2 126.3
C6 C2 H2 126.3
Mo1 C2 H2 119.6
C2 C3 C4 107.7(2)
C2 C3 Mo1 72.37(15)
C4 C3 Mo1 75.28(15)
C2 C3 H3 126.2
C4 C3 H3 126.2
Mo1 C3 H3 118.2
C5 C4 C3 109.0(2)
C5 C4 Mo1 74.76(15)
C3 C4 Mo1 69.08(14)
C5 C4 H4 125.5
C3 C4 H4 125.5
Mo1 C4 H4 122.3
C4 C5 C6 107.1(2)
C4 C5 Mo1 71.30(15)
C6 C5 Mo1 70.06(14)
C4 C5 H5 126.4
C6 C5 H5 126.4
Mo1 C5 H5 123.9
C5 C6 C2 108.8(2)
C5 C6 Mo1 75.30(15)
C2 C6 Mo1 70.17(14)
C5 C6 H6 125.6
C2 C6 H6 125.6
Mo1 C6 H6 120.6
C8 C7 C12 120.6(2)
C8 C7 H7 119.7
C12 C7 H7 119.7
C9 C8 C7 120.0(2)
C9 C8 H8 120.0
C7 C8 H8 120.0
C8 C9 C10 120.2(2)
C8 C9 H9 119.9
C10 C9 H9 119.9
C11 C10 C9 119.9(3)
C11 C10 H10 120.1
C9 C10 H10 120.1
C10 C11 C12 121.1(2)
C10 C11 H11 119.5
C12 C11 H11 119.5
C11 C12 C7 118.3(2)
C11 C12 P1 120.18(19)
C7 C12 P1 121.5(2)
C18 C13 C14 120.1(2)
C18 C13 H13 119.9
C14 C13 H13 119.9
C15 C14 C13 120.4(2)
C15 C14 H14 119.8
C13 C14 H14 119.8
C14 C15 C16 120.1(2)
C14 C15 H15 120.0
C16 C15 H15 120.0
C15 C16 C17 120.3(2)
C15 C16 H16 119.9
C17 C16 H16 119.9
C16 C17 C18 120.4(2)
C16 C17 H17 119.8
C18 C17 H17 119.8
C13 C18 C17 118.7(2)
C13 C18 P1 120.54(19)
C17 C18 P1 120.47(19)
C20 C19 C24 120.8(2)
C20 C19 P1 125.55(19)
C24 C19 P1 113.69(19)
C21 C20 C19 119.7(2)
C21 C20 H20 120.1
C19 C20 H20 120.1
C22 C21 C20 119.8(2)
C22 C21 H21 120.1
C20 C21 H21 120.1
C23 C22 C21 120.6(2)
C23 C22 H22 119.7
C21 C22 H22 119.7
C22 C23 C24 121.0(2)
C22 C23 H23 119.5
C24 C23 H23 119.5
C23 C24 C19 118.1(2)
C23 C24 C25 120.3(2)
C19 C24 C25 121.6(2)
C26 C25 C24 123.7(2)
C26 C25 Mo1 70.70(15)
C24 C25 Mo1 115.97(17)
C26 C25 H25 116.5(16)
C24 C25 H25 114.5(16)
Mo1 C25 H25 105.7(16)
C25 C26 C27 123.1(2)
C25 C26 Mo1 73.57(15)
C27 C26 Mo1 117.54(18)
C25 C26 H26 115.9(15)
C27 C26 H26 111.0(15)
Mo1 C26 H26 110.3(14)
C26 C27 H27A 109.5
C26 C27 H27B 109.5
H27A C27 H27B 109.5
C26 C27 H27C 109.5
H27A C27 H27C 109.5
H27B C27 H27C 109.5
Cl3 C30 Cl2 111.13(15)
Cl3 C30 H30A 109.4
Cl2 C30 H30A 109.4
Cl3 C30 H30B 109.4
Cl2 C30 H30B 109.4
H30A C30 H30B 108.0

loop_
_geom_bond_atom_site_label_1
_geom_bond_atom_site_label_2
_geom_bond_distance
Mo1 C1 1.962(3)
Mo1 C3 2.280(3)
Mo1 C26 2.283(3)
Mo1 C2 2.286(2)
Mo1 C25 2.321(3)
Mo1 C6 2.337(2)
Mo1 C4 2.361(3)
Mo1 C5 2.405(3)
Mo1 P1 2.4827(9)
Mo1 Cl1 2.5597(8)
P1 C19 1.821(3)
P1 C18 1.825(2)
P1 C12 1.843(3)
O1 C1 1.151(3)
C2 C3 1.401(4)
C2 C6 1.419(4)
C2 H2 0.9300
C3 C4 1.422(4)
C3 H3 0.9300
C4 C5 1.392(4)
C4 H4 0.9300
C5 C6 1.413(4)
C5 H5 0.9300
C6 H6 0.9300
C7 C8 1.395(3)
C7 C12 1.399(3)
C7 H7 0.9300
C8 C9 1.376(4)
C8 H8 0.9300
C9 C10 1.388(4)
C9 H9 0.9300
C10 C11 1.384(4)
C10 H10 0.9300
C11 C12 1.395(4)
C11 H11 0.9300
C13 C18 1.393(3)
C13 C14 1.394(3)
C13 H13 0.9300
C14 C15 1.371(4)
C14 H14 0.9300
C15 C16 1.380(4)
C15 H15 0.9300
C16 C17 1.382(3)
C16 H16 0.9300
C17 C18 1.401(3)
C17 H17 0.9300
C19 C20 1.396(4)
C19 C24 1.401(3)
C20 C21 1.392(3)
C20 H20 0.9300
C21 C22 1.381(4)
C21 H21 0.9300
C22 C23 1.380(4)
C22 H22 0.9300
C23 C24 1.400(3)
C23 H23 0.9300
C24 C25 1.482(4)
C25 C26 1.413(4)
C25 H25 0.88(2)
C26 C27 1.508(3)
C26 H26 0.93(2)
C27 H27A 0.9600
C27 H27B 0.9600
C27 H27C 0.9600
C30 Cl3 1.772(3)
C30 Cl2 1.776(3)
C30 H30A 0.9700
C30 H30B 0.9700

loop_
_geom_torsion_atom_site_label_1
_geom_torsion_atom_site_label_2
_geom_torsion_atom_site_label_3
_geom_torsion_atom_site_label_4
_geom_torsion
C1 Mo1 P1 C19 -59.15(11)
C3 Mo1 P1 C19 -150.84(11)
C26 Mo1 P1 C19 57.43(11)
C2 Mo1 P1 C19 -153.38(11)
C25 Mo1 P1 C19 20.98(10)
C6 Mo1 P1 C19 172.25(10)
C4 Mo1 P1 C19 165.81(12)
C5 Mo1 P1 C19 149.50(10)
Cl1 Mo1 P1 C19 2.72(10)
C1 Mo1 P1 C18 57.37(12)
C3 Mo1 P1 C18 -34.32(12)
C26 Mo1 P1 C18 173.94(11)
C2 Mo1 P1 C18 -36.86(11)
C25 Mo1 P1 C18 137.50(11)
C6 Mo1 P1 C18 -71.23(11)
C4 Mo1 P1 C18 -77.67(13)
C5 Mo1 P1 C18 -93.98(11)
Cl1 Mo1 P1 C18 119.24(10)
C1 Mo1 P1 C12 -176.87(12)
C3 Mo1 P1 C12 91.45(12)
C26 Mo1 P1 C12 -60.29(11)
C2 Mo1 P1 C12 88.91(12)
C25 Mo1 P1 C12 -96.73(11)
C6 Mo1 P1 C12 54.54(11)
C4 Mo1 P1 C12 48.10(13)
C5 Mo1 P1 C12 31.78(11)
Cl1 Mo1 P1 C12 -114.99(10)
C3 Mo1 C1 O1 -33(6)
C26 Mo1 C1 O1 130(6)
C2 Mo1 C1 O1 -69(6)
C25 Mo1 C1 O1 129(6)
C6 Mo1 C1 O1 -87(6)
C4 Mo1 C1 O1 -15(6)
C5 Mo1 C1 O1 -51(6)
P1 Mo1 C1 O1 -154(6)
Cl1 Mo1 C1 O1 50(6)
C1 Mo1 C2 C3 92.14(17)
C26 Mo1 C2 C3 -119.22(19)
C25 Mo1 C2 C3 159.5(3)
C6 Mo1 C2 C3 -114.8(2)
C4 Mo1 C2 C3 -38.37(15)
C5 Mo1 C2 C3 -78.30(17)
P1 Mo1 C2 C3 176.31(15)
Cl1 Mo1 C2 C3 8.96(17)
C1 Mo1 C2 C6 -153.07(16)
C3 Mo1 C2 C6 114.8(2)
C26 Mo1 C2 C6 -4.4(2)
C25 Mo1 C2 C6 -85.7(3)
C4 Mo1 C2 C6 76.42(16)
C5 Mo1 C2 C6 36.49(15)
P1 Mo1 C2 C6 -68.90(15)
Cl1 Mo1 C2 C6 123.74(14)
C6 C2 C3 C4 1.4(3)
Mo1 C2 C3 C4 67.59(17)
C6 C2 C3 Mo1 -66.16(17)
C1 Mo1 C3 C2 -90.51(16)
C26 Mo1 C3 C2 118.49(19)
C25 Mo1 C3 C2 -159.2(3)
C6 Mo1 C3 C2 38.24(15)
C4 Mo1 C3 C2 114.4(2)
C5 Mo1 C3 C2 79.01(17)
P1 Mo1 C3 C2 -4.34(18)
Cl1 Mo1 C3 C2 -172.14(15)
C1 Mo1 C3 C4 155.08(16)
C26 Mo1 C3 C4 4.1(3)
C2 Mo1 C3 C4 -114.4(2)
C25 Mo1 C3 C4 86.4(3)
C6 Mo1 C3 C4 -76.18(16)
C5 Mo1 C3 C4 -35.40(15)
P1 Mo1 C3 C4 -118.75(14)
Cl1 Mo1 C3 C4 73.45(15)
C2 C3 C4 C5 -1.1(3)
Mo1 C3 C4 C5 64.55(19)
C2 C3 C4 Mo1 -65.63(17)
C1 Mo1 C4 C5 -149.11(16)
C3 Mo1 C4 C5 -117.8(2)
C26 Mo1 C4 C5 64.62(18)
C2 Mo1 C4 C5 -79.31(17)
C25 Mo1 C4 C5 91.8(2)
C6 Mo1 C4 C5 -36.96(15)
P1 Mo1 C4 C5 -29.58(19)
Cl1 Mo1 C4 C5 142.27(16)
C1 Mo1 C4 C3 -31.3(2)
C26 Mo1 C4 C3 -177.59(16)
C2 Mo1 C4 C3 38.48(16)
C25 Mo1 C4 C3 -150.37(16)
C6 Mo1 C4 C3 80.84(17)
C5 Mo1 C4 C3 117.8(2)
P1 Mo1 C4 C3 88.22(16)
Cl1 Mo1 C4 C3 -99.94(15)
C3 C4 C5 C6 0.3(3)
Mo1 C4 C5 C6 61.23(18)
C3 C4 C5 Mo1 -60.95(17)
C1 Mo1 C5 C4 59.3(3)
C3 Mo1 C5 C4 37.19(16)
C26 Mo1 C5 C4 -122.14(16)
C2 Mo1 C5 C4 79.33(17)
C25 Mo1 C5 C4 -121.85(17)
C6 Mo1 C5 C4 117.0(2)
P1 Mo1 C5 C4 158.02(15)
Cl1 Mo1 C5 C4 -37.34(16)
C1 Mo1 C5 C6 -57.7(3)
C3 Mo1 C5 C6 -79.79(17)
C26 Mo1 C5 C6 120.87(16)
C2 Mo1 C5 C6 -37.65(15)
C25 Mo1 C5 C6 121.17(17)
C4 Mo1 C5 C6 -117.0(2)
P1 Mo1 C5 C6 41.03(16)
Cl1 Mo1 C5 C6 -154.32(14)
C4 C5 C6 C2 0.6(3)
Mo1 C5 C6 C2 62.65(17)
C4 C5 C6 Mo1 -62.04(18)
C3 C2 C6 C5 -1.3(3)
Mo1 C2 C6 C5 -65.96(18)
C3 C2 C6 Mo1 64.68(17)
C1 Mo1 C6 C5 150.10(16)
C3 Mo1 C6 C5 78.37(17)
C26 Mo1 C6 C5 -66.02(17)
C2 Mo1 C6 C5 116.6(2)
C25 Mo1 C6 C5 -93.19(19)
C4 Mo1 C6 C5 36.19(15)
P1 Mo1 C6 C5 -138.13(16)
Cl1 Mo1 C6 C5 35.17(19)
C1 Mo1 C6 C2 33.5(2)
C3 Mo1 C6 C2 -38.25(15)
C26 Mo1 C6 C2 177.37(15)
C25 Mo1 C6 C2 150.19(16)
C4 Mo1 C6 C2 -80.42(17)
C5 Mo1 C6 C2 -116.6(2)
P1 Mo1 C6 C2 105.26(15)
Cl1 Mo1 C6 C2 -81.45(16)
C12 C7 C8 C9 -0.1(4)
C7 C8 C9 C10 0.2(4)
C8 C9 C10 C11 -0.2(4)
C9 C10 C11 C12 -0.1(4)
C10 C11 C12 C7 0.2(4)
C10 C11 C12 P1 -176.87(19)
C8 C7 C12 C11 -0.2(4)
C8 C7 C12 P1 176.90(18)
C19 P1 C12 C11 64.1(2)
C18 P1 C12 C11 -47.0(2)
Mo1 P1 C12 C11 -177.59(16)
C19 P1 C12 C7 -112.9(2)
C18 P1 C12 C7 136.0(2)
Mo1 P1 C12 C7 5.4(2)
C18 C13 C14 C15 -1.8(4)
C13 C14 C15 C16 1.8(4)
C14 C15 C16 C17 -0.4(4)
C15 C16 C17 C18 -0.9(4)
C14 C13 C18 C17 0.5(4)
C14 C13 C18 P1 174.2(2)
C16 C17 C18 C13 0.8(4)
C16 C17 C18 P1 -172.9(2)
C19 P1 C18 C13 35.3(2)
C12 P1 C18 C13 143.8(2)
Mo1 P1 C18 C13 -80.0(2)
C19 P1 C18 C17 -151.2(2)
C12 P1 C18 C17 -42.7(2)
Mo1 P1 C18 C17 93.6(2)
C18 P1 C19 C20 41.5(2)
C12 P1 C19 C20 -66.4(2)
Mo1 P1 C19 C20 162.8(2)
C18 P1 C19 C24 -137.48(18)
C12 P1 C19 C24 114.63(19)
Mo1 P1 C19 C24 -16.13(19)
C24 C19 C20 C21 1.3(4)
P1 C19 C20 C21 -177.63(19)
C19 C20 C21 C22 1.0(4)
C20 C21 C22 C23 -2.0(4)
C21 C22 C23 C24 0.8(4)
C22 C23 C24 C19 1.4(4)
C22 C23 C24 C25 -176.8(2)
C20 C19 C24 C23 -2.5(4)
P1 C19 C24 C23 176.57(18)
C20 C19 C24 C25 175.8(2)
P1 C19 C24 C25 -5.2(3)
C23 C24 C25 C26 122.1(3)
C19 C24 C25 C26 -56.1(4)
C23 C24 C25 Mo1 -154.66(19)
C19 C24 C25 Mo1 27.1(3)
C1 Mo1 C25 C26 178.95(17)
C3 Mo1 C25 C26 -110.0(3)
C2 Mo1 C25 C26 109.3(3)
C6 Mo1 C25 C26 47.1(2)
C4 Mo1 C25 C26 -47.1(2)
C5 Mo1 C25 C26 -0.5(2)
P1 Mo1 C25 C26 91.90(15)
Cl1 Mo1 C25 C26 -96.80(15)
C1 Mo1 C25 C24 60.03(19)
C3 Mo1 C25 C24 131.1(3)
C26 Mo1 C25 C24 -118.9(3)
C2 Mo1 C25 C24 -9.6(4)
C6 Mo1 C25 C24 -71.8(2)
C4 Mo1 C25 C24 -165.99(16)
C5 Mo1 C25 C24 -119.42(19)
P1 Mo1 C25 C24 -27.01(17)
Cl1 Mo1 C25 C24 144.29(19)
C24 C25 C26 C27 -138.6(3)
Mo1 C25 C26 C27 112.5(3)
C24 C25 C26 Mo1 108.9(2)
C1 Mo1 C26 C25 -1.14(19)
C3 Mo1 C26 C25 146.70(18)
C2 Mo1 C26 C25 -146.25(18)
C6 Mo1 C26 C25 -149.01(15)
C4 Mo1 C26 C25 149.23(15)
C5 Mo1 C26 C25 179.61(16)
P1 Mo1 C26 C25 -79.82(15)
Cl1 Mo1 C26 C25 77.40(15)
C1 Mo1 C26 C27 -120.39(19)
C3 Mo1 C26 C27 27.4(3)
C2 Mo1 C26 C27 94.5(2)
C25 Mo1 C26 C27 -119.2(3)
C6 Mo1 C26 C27 91.7(2)
C4 Mo1 C26 C27 30.0(2)
C5 Mo1 C26 C27 60.36(19)
P1 Mo1 C26 C27 160.93(19)
Cl1 Mo1 C26 C27 -41.85(18)
